data_7047136
loop_
_publ_author_name
'Gai, Yan-Li'
'Guo, Qin'
'Zhao, Xue-Yan'
'Chen, Yan'
'Liu, Shan'
'Zhang, Yuan'
'Zhuo, Chun-Xue'
'Yao, Cui'
'Xiong, Ke-Cai'

_publ_section_title
;
 Extremely stable europium-organic framework for luminescent sensing of
 Cr<sub>2</sub>O<sub>7</sub><sup>2-</sup> and Fe<sup>3+</sup> in aqueous
 systems.
;
_journal_issue 35
_journal_name_full 'Dalton transactions (Cambridge, England : 2003)'
_journal_page_first 12051
_journal_page_last 12055
_journal_paper_doi 10.1039/c8dt02313a
_journal_volume 47
_journal_year 2018
_chemical_formula_sum 'C22 H12 Eu N O8.5'
_chemical_formula_weight 578.29
_space_group_crystal_system triclinic
_space_group_IT_number 2
_space_group_name_Hall '-P 1'
_space_group_name_H-M_alt 'P -1'
_symmetry_space_group_name_Hall '-P 1'
_symmetry_space_group_name_H-M 'P -1'
_atom_sites_solution_hydrogens geom
_audit_creation_method SHELXL-2018/3
_audit_update_record
;
2018-07-01 deposited with the CCDC.
2018-07-23 downloaded from the CCDC.
;
_cell_angle_alpha 117.1100(10)
_cell_angle_beta 99.5530(10)
_cell_angle_gamma 104.7060(10)
_cell_formula_units_Z 2
_cell_length_a 10.0810(8)
_cell_length_b 11.4845(9)
_cell_length_c 12.2758(10)
_cell_measurement_reflns_used 296(2)
_cell_measurement_temperature 296(2)
_cell_measurement_theta_max 28.43
_cell_measurement_theta_min 2.43
_cell_volume 1156.32(16)
_computing_cell_refinement 'Bruker SAINT'
_computing_data_collection 'Bruker APEX2'
_computing_data_reduction 'Bruker SAINT'
_computing_molecular_graphics 'Bruker SHELXTL'
_computing_publication_material 'Bruker SHELXTL'
_computing_structure_refinement 'SHELXL-2018/3 (Sheldrick, 2018)'
_computing_structure_solution 'SHELXL-2018/3 (Sheldrick, 2018)'
_diffrn_ambient_temperature 296(2)
_diffrn_measured_fraction_theta_full 0.964
_diffrn_measured_fraction_theta_max 0.842
_diffrn_measurement_device_type 'Bruker APEX-II CCD'
_diffrn_measurement_method '\f and \w scans'
_diffrn_radiation_type MoK\a
_diffrn_radiation_wavelength 0.71073
_diffrn_reflns_av_R_equivalents 0.0144
_diffrn_reflns_av_unetI/netI 0.0240
_diffrn_reflns_Laue_measured_fraction_full 0.964
_diffrn_reflns_Laue_measured_fraction_max 0.842
_diffrn_reflns_limit_h_max 13
_diffrn_reflns_limit_h_min -11
_diffrn_reflns_limit_k_max 13
_diffrn_reflns_limit_k_min -14
_diffrn_reflns_limit_l_max 15
_diffrn_reflns_limit_l_min -16
_diffrn_reflns_number 6863
_diffrn_reflns_point_group_measured_fraction_full 0.964
_diffrn_reflns_point_group_measured_fraction_max 0.842
_diffrn_reflns_theta_full 25.242
_diffrn_reflns_theta_max 28.677
_diffrn_reflns_theta_min 3.378
_exptl_absorpt_coefficient_mu 2.760
_exptl_absorpt_correction_type none
_exptl_crystal_colour colorless
_exptl_crystal_density_diffrn 1.661
_exptl_crystal_description prism
_exptl_crystal_F_000 564
_exptl_crystal_size_max 0.150
_exptl_crystal_size_mid 0.150
_exptl_crystal_size_min 0.150
_refine_diff_density_max 2.133
_refine_diff_density_min -1.228
_refine_diff_density_rms 0.153
_refine_ls_extinction_method none
_refine_ls_goodness_of_fit_ref 1.083
_refine_ls_hydrogen_treatment constr
_refine_ls_matrix_type full
_refine_ls_number_parameters 344
_refine_ls_number_reflns 5032
_refine_ls_number_restraints 6
_refine_ls_restrained_S_all 1.082
_refine_ls_R_factor_all 0.0363
_refine_ls_R_factor_gt 0.0355
_refine_ls_shift/su_max 0.081
_refine_ls_shift/su_mean 0.003
_refine_ls_structure_factor_coef Fsqd
_refine_ls_weighting_details 'w=1/[\s^2^(Fo^2^)+(0.0704P)^2^+1.3531P] where P=(Fo^2^+2Fc^2^)/3'
_refine_ls_weighting_scheme calc
_refine_ls_wR_factor_gt 0.0989
_refine_ls_wR_factor_ref 0.0996
_reflns_Friedel_coverage 0.000
_reflns_number_gt 4833
_reflns_number_total 5032
_reflns_threshold_expression 'I > 2\s(I)'
_cod_data_source_file c8dt02313a1.cif
_cod_data_source_block 1
_cod_depositor_comments 'Adding full bibliography for 7047136--7047138.cif.'
_cod_original_formula_sum 'C22 H12 Eu N O8.50'
_cod_database_code 7047136
_shelx_shelxl_version_number 2018/3
_shelx_space_group_comment
;
The symmetry employed for this shelxl refinement is uniquely defined
by the following loop, which should always be used as a source of
symmetry information in preference to the above space-group names.
They are only intended as comments.
;
_shelx_estimated_absorpt_t_min 0.682
_shelx_estimated_absorpt_t_max 0.682

loop_
_space_group_symop_operation_xyz
'x, y, z'
'-x, -y, -z'

loop_
_atom_site_label
_atom_site_type_symbol
_atom_site_fract_x
_atom_site_fract_y
_atom_site_fract_z
_atom_site_U_iso_or_equiv
_atom_site_adp_type
_atom_site_occupancy
_atom_site_site_symmetry_order
_atom_site_calc_flag
_atom_site_refinement_flags_posn
_atom_site_refinement_flags_adp
_atom_site_refinement_flags_occupancy
Eu1 Eu 0.11321(2) 0.49724(2) 0.37773(2) 0.02812(9) Uani 1 1 d . . .
O1 O 0.0415(4) 0.6968(3) 0.4652(3) 0.0431(7) Uani 1 1 d . . .
O2 O -0.0408(4) 0.7232(3) 0.6299(3) 0.0448(7) Uani 1 1 d . . .
O3 O 0.3250(3) 0.4302(3) 0.3858(3) 0.0412(6) Uani 1 1 d . . .
O4 O 0.1698(3) 0.3418(4) 0.1941(3) 0.0467(7) Uani 1 1 d . . .
O5 O 0.8349(3) 0.4270(3) 0.4046(3) 0.0397(6) Uani 1 1 d . . .
O6 O 0.8780(3) 0.3683(4) 0.2209(3) 0.0462(7) Uani 1 1 d . . .
O7 O 0.135(5) 0.607(3) 0.246(3) 0.072(5) Uani 0.73(10) 1 d . . P
O7A O 0.074(8) 0.571(7) 0.216(5) 0.054(10) Uani 0.27(10) 1 d . . P
O8 O 0.3205(4) 0.6940(5) 0.4370(6) 0.0713(13) Uani 1 1 d . . .
O9 O 0.3812(6) 1.2907(11) 0.5152(10) 0.081(3) Uani 0.5 1 d . U P
N1 N 0.1757(5) 1.2110(4) 0.7239(4) 0.0469(9) Uani 1 1 d . . .
C1 C 0.0175(4) 0.7652(4) 0.5666(4) 0.0371(8) Uani 1 1 d . . .
C2 C 0.0721(5) 0.9256(4) 0.6238(4) 0.0376(8) Uani 1 1 d . . .
C3 C 0.1570(6) 0.9849(5) 0.5703(5) 0.0500(11) Uani 1 1 d . . .
H3 H 0.179479 0.927540 0.499207 0.060 Uiso 1 1 calc R U .
C4 C 0.2078(6) 1.1282(5) 0.6225(5) 0.0512(11) Uani 1 1 d . . .
H4 H 0.265059 1.167666 0.586677 0.061 Uiso 1 1 calc R U .
C5 C 0.0895(6) 1.1567(5) 0.7748(5) 0.0524(11) Uani 1 1 d . . .
H5 H 0.064467 1.216052 0.842949 0.063 Uiso 1 1 calc R U .
C6 C 0.0376(6) 1.0139(5) 0.7273(5) 0.0471(10) Uani 1 1 d . . .
H6 H -0.020277 0.977041 0.764358 0.056 Uiso 1 1 calc R U .
C7 C 0.2374(7) 1.3683(5) 0.7816(5) 0.0554(13) Uani 1 1 d . . .
H7A H 0.165877 1.407404 0.809009 0.066 Uiso 1 1 calc R U .
H7B H 0.259862 1.388356 0.716667 0.066 Uiso 1 1 calc R U .
C8 C 0.3731(6) 1.4367(4) 0.8961(5) 0.0475(10) Uani 1 1 d . . .
C9 C 0.5049(7) 1.4339(6) 0.8743(6) 0.0593(13) Uani 1 1 d . . .
H9 H 0.508954 1.391542 0.790437 0.071 Uiso 1 1 calc R U .
C10 C 0.3706(6) 1.5043(6) 1.0197(6) 0.0587(13) Uani 1 1 d . . .
H10 H 0.283774 1.509373 1.033516 0.070 Uiso 1 1 calc R U .
C11 C 0.2887(4) 0.3597(4) 0.2633(4) 0.0347(8) Uani 1 1 d . . .
C12 C 0.3895(4) 0.3001(4) 0.2000(4) 0.0326(7) Uani 1 1 d . . .
C13 C 0.5349(4) 0.3493(4) 0.2724(4) 0.0308(7) Uani 1 1 d . . .
H13 H 0.566529 0.409841 0.361733 0.037 Uiso 1 1 calc R U .
C14 C 0.6321(4) 0.3073(4) 0.2102(4) 0.0328(7) Uani 1 1 d . . .
C15 C 0.5839(5) 0.2140(6) 0.0775(5) 0.0492(11) Uani 1 1 d . . .
H15 H 0.649297 0.187111 0.035682 0.059 Uiso 1 1 calc R U .
C16 C 0.4375(6) 0.1605(7) 0.0069(5) 0.0576(14) Uani 1 1 d . . .
H16 H 0.404420 0.094055 -0.081329 0.069 Uiso 1 1 calc R U .
C17 C 0.3415(5) 0.2055(5) 0.0671(4) 0.0452(10) Uani 1 1 d . . .
H17 H 0.244583 0.172624 0.018908 0.054 Uiso 1 1 calc R U .
C18 C 0.7909(4) 0.3700(4) 0.2828(4) 0.0334(7) Uani 1 1 d . . .
C19 C 0.2628(12) 0.7047(10) 0.3395(11) 0.048(2) Uani 0.5 1 d . . P
C20 C 0.3287(8) 0.8237(7) 0.3408(8) 0.0314(15) Uani 0.5 1 d . . P
C21 C 0.2827(18) 0.8383(13) 0.2220(14) 0.066(3) Uani 0.5 1 d . . P
C22 C 0.3448(14) 0.9665(9) 0.2250(9) 0.052(2) Uani 0.5 1 d . . P
C24 C 0.4842(12) 0.9317(11) 0.5588(13) 0.056(3) Uani 0.5 1 d . . P
C25 C 0.4477(12) 0.9416(12) 0.4346(14) 0.059(3) Uani 0.5 1 d . . P
C26 C 0.3635(14) 0.8038(11) 0.432(2) 0.086(6) Uani 0.5 1 d . . P
C23 C 0.5394(18) 0.9298(14) 0.6769(15) 0.070(4) Uani 0.5 1 d . . P

loop_
_atom_site_aniso_label
_atom_site_aniso_U_11
_atom_site_aniso_U_22
_atom_site_aniso_U_33
_atom_site_aniso_U_23
_atom_site_aniso_U_13
_atom_site_aniso_U_12
Eu1 0.02076(12) 0.02694(12) 0.03674(13) 0.01720(9) 0.00995(8) 0.00757(8)
O1 0.0498(18) 0.0299(14) 0.0486(16) 0.0186(13) 0.0187(14) 0.0156(13)
O2 0.0481(18) 0.0341(15) 0.0618(19) 0.0280(14) 0.0284(15) 0.0173(13)
O3 0.0317(14) 0.0512(17) 0.0377(14) 0.0194(13) 0.0112(11) 0.0188(13)
O4 0.0329(15) 0.063(2) 0.0417(16) 0.0241(15) 0.0092(12) 0.0231(15)
O5 0.0334(14) 0.0375(15) 0.0391(14) 0.0166(12) 0.0048(11) 0.0107(12)
O6 0.0286(14) 0.060(2) 0.0502(17) 0.0281(15) 0.0159(13) 0.0164(14)
O7 0.088(16) 0.068(6) 0.075(8) 0.048(7) 0.040(10) 0.021(10)
O7A 0.05(2) 0.054(17) 0.079(14) 0.052(13) 0.022(15) 0.019(14)
O8 0.0363(19) 0.058(2) 0.133(4) 0.067(3) 0.021(2) 0.0080(17)
O9 0.019(3) 0.128(7) 0.141(8) 0.130(7) -0.003(4) -0.005(3)
N1 0.047(2) 0.0271(16) 0.054(2) 0.0205(16) 0.0032(17) 0.0053(15)
C1 0.0296(19) 0.0290(18) 0.051(2) 0.0216(17) 0.0108(16) 0.0097(15)
C2 0.035(2) 0.0287(18) 0.047(2) 0.0197(16) 0.0109(17) 0.0115(15)
C3 0.055(3) 0.036(2) 0.059(3) 0.024(2) 0.026(2) 0.015(2)
C4 0.054(3) 0.036(2) 0.058(3) 0.026(2) 0.017(2) 0.007(2)
C5 0.063(3) 0.038(2) 0.049(2) 0.0143(19) 0.021(2) 0.020(2)
C6 0.053(3) 0.037(2) 0.052(2) 0.0238(19) 0.022(2) 0.014(2)
C7 0.061(3) 0.026(2) 0.061(3) 0.021(2) 0.000(2) 0.007(2)
C8 0.055(3) 0.0257(18) 0.048(2) 0.0175(17) 0.006(2) 0.0063(18)
C9 0.059(3) 0.047(3) 0.049(3) 0.015(2) 0.013(2) 0.009(2)
C10 0.048(3) 0.050(3) 0.060(3) 0.020(2) 0.016(2) 0.011(2)
C11 0.0234(17) 0.040(2) 0.041(2) 0.0230(17) 0.0102(15) 0.0104(15)
C12 0.0267(17) 0.0361(19) 0.0365(18) 0.0198(16) 0.0114(14) 0.0118(15)
C13 0.0260(17) 0.0331(18) 0.0339(17) 0.0179(15) 0.0099(14) 0.0112(14)
C14 0.0249(17) 0.0348(18) 0.0389(19) 0.0206(16) 0.0105(14) 0.0089(14)
C15 0.035(2) 0.058(3) 0.043(2) 0.015(2) 0.0154(18) 0.020(2)
C16 0.039(2) 0.067(3) 0.034(2) 0.006(2) 0.0062(18) 0.014(2)
C17 0.0276(19) 0.052(3) 0.039(2) 0.0142(19) 0.0046(16) 0.0108(18)
C18 0.0273(17) 0.0319(18) 0.0408(19) 0.0198(16) 0.0096(15) 0.0100(14)
C19 0.055(6) 0.041(5) 0.076(6) 0.040(5) 0.048(6) 0.025(5)
C20 0.032(4) 0.013(3) 0.052(4) 0.018(3) 0.016(3) 0.012(3)
C21 0.101(10) 0.056(6) 0.082(8) 0.052(6) 0.058(8) 0.041(7)
C22 0.087(8) 0.031(4) 0.046(5) 0.028(4) 0.030(5) 0.014(5)
C24 0.048(5) 0.048(5) 0.104(9) 0.053(6) 0.047(6) 0.026(4)
C25 0.051(6) 0.049(5) 0.111(9) 0.058(6) 0.046(6) 0.027(4)
C26 0.048(6) 0.032(5) 0.181(16) 0.046(8) 0.072(9) 0.016(5)
C23 0.105(10) 0.061(7) 0.101(9) 0.063(7) 0.076(9) 0.046(7)

loop_
_atom_type_symbol
_atom_type_description
_atom_type_scat_dispersion_real
_atom_type_scat_dispersion_imag
_atom_type_scat_source
C C 0.0033 0.0016 'International Tables Vol C Tables 4.2.6.8 and 6.1.1.4'
Eu Eu -0.1578 3.6682 'International Tables Vol C Tables 4.2.6.8 and 6.1.1.4'
N N 0.0061 0.0033 'International Tables Vol C Tables 4.2.6.8 and 6.1.1.4'
O O 0.0106 0.0060 'International Tables Vol C Tables 4.2.6.8 and 6.1.1.4'
H H 0.0000 0.0000 'International Tables Vol C Tables 4.2.6.8 and 6.1.1.4'

loop_
_geom_angle_atom_site_label_1
_geom_angle_atom_site_label_2
_geom_angle_atom_site_label_3
_geom_angle
_geom_angle_site_symmetry_1
_geom_angle_site_symmetry_3
O5 Eu1 O8 87.76(16) 2_666 .
O5 Eu1 O6 125.23(11) 2_666 1_455
O8 Eu1 O6 137.39(14) . 1_455
O5 Eu1 O2 78.45(11) 2_666 2_566
O8 Eu1 O2 142.22(13) . 2_566
O6 Eu1 O2 76.72(12) 1_455 2_566
O5 Eu1 O1 75.93(11) 2_666 .
O8 Eu1 O1 74.76(14) . .
O6 Eu1 O1 87.11(12) 1_455 .
O2 Eu1 O1 133.23(11) 2_566 .
O5 Eu1 O4 137.86(11) 2_666 .
O8 Eu1 O4 92.36(16) . .
O6 Eu1 O4 80.20(11) 1_455 .
O2 Eu1 O4 76.01(12) 2_566 .
O1 Eu1 O4 144.23(11) . .
O5 Eu1 O3 87.10(10) 2_666 .
O8 Eu1 O3 71.48(13) . .
O6 Eu1 O3 129.10(11) 1_455 .
O2 Eu1 O3 72.83(11) 2_566 .
O1 Eu1 O3 142.63(11) . .
O4 Eu1 O3 53.54(10) . .
O5 Eu1 O7 136.9(7) 2_666 .
O8 Eu1 O7 57.6(11) . .
O6 Eu1 O7 80.1(12) 1_455 .
O2 Eu1 O7 144.6(6) 2_566 .
O1 Eu1 O7 71.0(3) . .
O4 Eu1 O7 74.0(3) . .
O3 Eu1 O7 102.9(9) . .
O5 Eu1 O7A 144.2(12) 2_666 .
O8 Eu1 O7A 71.1(19) . .
O6 Eu1 O7A 66.5(19) 1_455 .
O2 Eu1 O7A 135.2(17) 2_566 .
O1 Eu1 O7A 70.9(8) . .
O4 Eu1 O7A 73.4(7) . .
O3 Eu1 O7A 111.6(11) . .
O7 Eu1 O7A 13.6(8) . .
O5 Eu1 C19 111.9(3) 2_666 .
O8 Eu1 C19 28.4(3) . .
O6 Eu1 C19 109.0(3) 1_455 .
O2 Eu1 C19 158.2(2) 2_566 .
O1 Eu1 C19 68.6(2) . .
O4 Eu1 C19 84.2(2) . .
O3 Eu1 C19 88.2(2) . .
O7 Eu1 C19 29.3(12) . .
O7A Eu1 C19 43(2) . .
O5 Eu1 C11 113.36(11) 2_666 .
O8 Eu1 C11 79.78(15) . .
O6 Eu1 C11 105.39(12) 1_455 .
O2 Eu1 C11 74.01(11) 2_566 .
O1 Eu1 C11 152.60(11) . .
O4 Eu1 C11 26.66(11) . .
O3 Eu1 C11 26.96(11) . .
O7 Eu1 C11 87.0(6) . .
O7A Eu1 C11 91.5(7) . .
C19 Eu1 C11 84.2(2) . .
O5 Eu1 O5 76.73(10) 2_666 1_455
O8 Eu1 O5 141.61(13) . 1_455
O6 Eu1 O5 48.88(10) 1_455 1_455
O2 Eu1 O5 68.90(10) 2_566 1_455
O1 Eu1 O5 67.51(10) . 1_455
O4 Eu1 O5 122.60(10) . 1_455
O3 Eu1 O5 140.64(10) . 1_455
O7 Eu1 O5 113.5(11) . 1_455
O7A Eu1 O5 101.9(15) . 1_455
C19 Eu1 O5 131.1(2) . 1_455
C11 Eu1 O5 138.61(10) . 1_455
C1 O1 Eu1 135.1(3) . .
C1 O2 Eu1 134.2(3) . 2_566
C11 O3 Eu1 92.0(2) . .
C11 O4 Eu1 93.5(3) . .
C18 O5 Eu1 171.4(3) . 2_666
C18 O5 Eu1 83.5(2) . 1_655
Eu1 O5 Eu1 103.27(10) 2_666 1_655
C18 O6 Eu1 106.1(3) . 1_655
O7A O7 C19 166(5) . .
O7A O7 Eu1 86(3) . .
C19 O7 Eu1 87.5(12) . .
O7 O7A C19 10(3) . .
O7 O7A Eu1 80(3) . .
C19 O7A Eu1 75.9(16) . .
C26 O8 C19 56.1(10) . .
C26 O8 Eu1 143.8(8) . .
C19 O8 Eu1 92.5(5) . .
C4 N1 C5 121.1(4) . .
C4 N1 C7 119.1(5) . .
C5 N1 C7 119.8(5) . .
O1 C1 O2 129.1(4) . .
O1 C1 C2 115.2(4) . .
O2 C1 C2 115.7(4) . .
C6 C2 C3 118.3(4) . .
C6 C2 C1 121.8(4) . .
C3 C2 C1 119.9(4) . .
C4 C3 C2 120.0(5) . .
N1 C4 C3 120.4(5) . .
N1 C5 C6 120.6(4) . .
C5 C6 C2 119.5(4) . .
N1 C7 C8 110.5(4) . .
C10 C8 C9 119.7(5) . .
C10 C8 C7 121.2(6) . .
C9 C8 C7 119.1(5) . .
C10 C9 C8 118.8(5) 2_687 .
C8 C10 C9 121.5(6) . 2_687
O4 C11 O3 120.7(4) . .
O4 C11 C12 119.4(4) . .
O3 C11 C12 119.9(3) . .
O4 C11 Eu1 59.9(2) . .
O3 C11 Eu1 61.1(2) . .
C12 C11 Eu1 173.4(3) . .
C17 C12 C13 120.0(4) . .
C17 C12 C11 119.9(4) . .
C13 C12 C11 119.8(3) . .
C14 C13 C12 119.6(4) . .
C15 C14 C13 120.0(4) . .
C15 C14 C18 119.0(4) . .
C13 C14 C18 120.8(4) . .
C14 C15 C16 119.9(4) . .
C17 C16 C15 120.3(4) . .
C16 C17 C12 120.0(4) . .
O6 C18 O5 121.4(4) . .
O6 C18 C14 118.5(4) . .
O5 C18 C14 120.0(4) . .
O6 C18 Eu1 50.1(2) . 1_655
O5 C18 Eu1 71.4(2) . 1_655
C14 C18 Eu1 167.8(3) . 1_655
C26 C19 O8 59.7(10) . .
C26 C19 C20 58.3(10) . .
O8 C19 C20 117.6(10) . .
C26 C19 O7 169.5(13) . .
O8 C19 O7 121.9(8) . .
C20 C19 O7 120.3(10) . .
C26 C19 O7A 165.4(12) . .
O8 C19 O7A 120.4(10) . .
C20 C19 O7A 121.1(11) . .
O7 C19 O7A 4.3(14) . .
C26 C19 Eu1 116.0(10) . .
O8 C19 Eu1 59.0(4) . .
C20 C19 Eu1 168.4(7) . .
O7 C19 Eu1 63.2(6) . .
O7A C19 Eu1 61.4(9) . .
C26 C20 C19 55.3(8) . .
C26 C20 C25 73.5(8) . .
C19 C20 C25 128.8(9) . .
C26 C20 C21 176.4(9) . .
C19 C20 C21 121.7(9) . .
C25 C20 C21 109.4(8) . .
C22 C21 C20 122.2(12) . .
C23 C22 C21 120.0(11) 2_676 .
C25 C24 C23 114.8(12) 2_676 .
C25 C24 C26 120.5(12) 2_676 .
C23 C24 C26 124.6(10) . .
C25 C24 C25 60.2(10) 2_676 .
C23 C24 C25 172.2(10) . .
C26 C24 C25 60.4(9) . .
C20 C25 C24 130.3(12) . 2_676
C20 C25 C25 160.5(13) . 2_676
C24 C25 C25 65.5(9) 2_676 2_676
C20 C25 C24 108.8(8) . .
C24 C25 C24 119.8(10) 2_676 .
C25 C25 C24 54.3(9) 2_676 .
C20 C25 C26 49.6(9) . .
C24 C25 C26 175.9(10) 2_676 .
C25 C25 C26 113.7(14) 2_676 .
C24 C25 C26 59.6(9) . .
C19 C26 O8 64.3(7) . .
C19 C26 C20 66.5(13) . .
O8 C26 C20 130.3(14) . .
C19 C26 C24 174.8(12) . .
O8 C26 C24 113.3(15) . .
C20 C26 C24 116.4(9) . .
C19 C26 C25 123.2(17) . .
O8 C26 C25 168.8(13) . .
C20 C26 C25 56.8(8) . .
C24 C26 C25 60.0(7) . .
C22 C23 C24 122.2(9) 2_676 .

loop_
_geom_bond_atom_site_label_1
_geom_bond_atom_site_label_2
_geom_bond_distance
_geom_bond_site_symmetry_2
Eu1 O5 2.314(3) 2_666
Eu1 O8 2.367(4) .
Eu1 O6 2.372(3) 1_455
Eu1 O2 2.403(3) 2_566
Eu1 O1 2.405(3) .
Eu1 O4 2.423(3) .
Eu1 O3 2.449(3) .
Eu1 O7 2.464(11) .
Eu1 O7A 2.50(2) .
Eu1 C19 2.757(8) .
Eu1 C11 2.796(4) .
Eu1 O5 2.834(3) 1_455
O1 C1 1.237(5) .
O2 C1 1.237(5) .
O3 C11 1.268(5) .
O4 C11 1.257(5) .
O5 C18 1.266(5) .
O6 C18 1.250(5) .
O7 O7A 0.59(4) .
O7 C19 1.35(5) .
O7A C19 1.93(8) .
O8 C26 1.260(13) .
O8 C19 1.315(12) .
N1 C4 1.330(7) .
N1 C5 1.340(7) .
N1 C7 1.507(5) .
C1 C2 1.539(5) .
C2 C6 1.384(6) .
C2 C3 1.387(7) .
C3 C4 1.373(7) .
C5 C6 1.376(7) .
C7 C8 1.508(7) .
C8 C10 1.361(8) .
C8 C9 1.404(9) .
C9 C10 1.392(8) 2_687
C11 C12 1.495(5) .
C12 C17 1.390(6) .
C12 C13 1.395(5) .
C13 C14 1.389(5) .
C14 C15 1.385(6) .
C14 C18 1.494(5) .
C15 C16 1.392(7) .
C16 C17 1.376(7) .
C19 C26 1.21(2) .
C19 C20 1.351(11) .
C20 C26 1.25(2) .
C20 C25 1.377(15) .
C20 C21 1.551(15) .
C21 C22 1.426(13) .
C22 C23 1.32(2) 2_676
C24 C25 1.401(12) 2_676
C24 C23 1.477(19) .
C24 C26 1.56(2) .
C24 C25 1.570(18) .
C25 C25 1.50(3) 2_676
C25 C26 1.577(14) .
